data_4506072
loop_
_publ_author_name
'Aaker\"oy, Christer B.'
'Panikkattu, Sheelu V.'
'DeHaven, Baillie'
'Desper, John'

_publ_section_title
;
 Establishing Supramolecular Control over Solid-State Architectures: A
 Simple Mix and Match Strategy
;
_journal_issue 5
_journal_name_full 'Crystal Growth &amp; Design'
_journal_page_first 2579
_journal_paper_doi 10.1021/cg300180b
_journal_volume 12
_journal_year 2012
_chemical_formula_moiety
;
(C11 H9 N3 O) (C10 H18 O4)
;
_chemical_formula_sum 'C21 H27 N3 O5'
_chemical_formula_weight 401.46
_chemical_name_systematic
;
SVP-3N-SeA (3-pyridyl)-CONH-(2-pyridyl), HOOC-(CH2)8-COOH
;
_space_group_IT_number 2
_symmetry_cell_setting triclinic
_symmetry_space_group_name_Hall '-P 1'
_symmetry_space_group_name_H-M 'P -1'
_atom_sites_solution_hydrogens geom
_atom_sites_solution_primary direct
_atom_sites_solution_secondary difmap
_audit_creation_method SHELXL-97
_cell_angle_alpha 85.455(4)
_cell_angle_beta 81.210(4)
_cell_angle_gamma 79.358(4)
_cell_formula_units_Z 2
_cell_length_a 7.5703(8)
_cell_length_b 9.6882(10)
_cell_length_c 13.9977(14)
_cell_measurement_reflns_used 5423
_cell_measurement_temperature 120(2)
_cell_measurement_theta_max 31.16
_cell_measurement_theta_min 2.66
_cell_volume 995.74(18)
_computing_cell_refinement 'Bruker SAINT'
_computing_data_collection 'Bruker APEX2'
_computing_data_reduction 'Bruker SAINT'
_computing_molecular_graphics 'Bruker SHELXTL'
_computing_publication_material 'Bruker SHELXTL'
_computing_structure_refinement 'SHELXL-97 (Sheldrick, 1997)'
_computing_structure_solution 'SHELXS-97 (Sheldrick, 1990)'
_diffrn_ambient_temperature 120(2)
_diffrn_measured_fraction_theta_full 0.965
_diffrn_measured_fraction_theta_max 0.926
_diffrn_measurement_device_type 'Bruker APEX-II CCD'
_diffrn_measurement_method '\f and \w scans'
_diffrn_radiation_monochromator graphite
_diffrn_radiation_source 'fine-focus sealed tube'
_diffrn_radiation_type MoK\a
_diffrn_radiation_wavelength 0.71073
_diffrn_reflns_av_R_equivalents 0.0278
_diffrn_reflns_av_sigmaI/netI 0.0374
_diffrn_reflns_limit_h_max 10
_diffrn_reflns_limit_h_min -10
_diffrn_reflns_limit_k_max 14
_diffrn_reflns_limit_k_min -11
_diffrn_reflns_limit_l_max 20
_diffrn_reflns_limit_l_min -15
_diffrn_reflns_number 13375
_diffrn_reflns_theta_full 27.50
_diffrn_reflns_theta_max 31.00
_diffrn_reflns_theta_min 2.66
_diffrn_standards_number 0
_exptl_absorpt_coefficient_mu 0.096
_exptl_absorpt_correction_type none
_exptl_crystal_colour yellow
_exptl_crystal_density_diffrn 1.339
_exptl_crystal_density_method 'not measured'
_exptl_crystal_description prism
_exptl_crystal_F_000 428
_exptl_crystal_size_max 0.32
_exptl_crystal_size_mid 0.24
_exptl_crystal_size_min 0.16
_refine_diff_density_max 0.436
_refine_diff_density_min -0.297
_refine_diff_density_rms 0.063
_refine_ls_extinction_method none
_refine_ls_goodness_of_fit_ref 1.031
_refine_ls_hydrogen_treatment mixed
_refine_ls_matrix_type full
_refine_ls_number_parameters 268
_refine_ls_number_reflns 5863
_refine_ls_number_restraints 0
_refine_ls_restrained_S_all 1.031
_refine_ls_R_factor_all 0.0701
_refine_ls_R_factor_gt 0.0519
_refine_ls_shift/su_max 0.000
_refine_ls_shift/su_mean 0.000
_refine_ls_structure_factor_coef Fsqd
_refine_ls_weighting_details 'calc w=1/[\s^2^(Fo^2^)+(0.0900P)^2^+0.1000P] where P=(Fo^2^+2Fc^2^)/3'
_refine_ls_weighting_scheme calc
_refine_ls_wR_factor_gt 0.1387
_refine_ls_wR_factor_ref 0.1508
_reflns_number_gt 4414
_reflns_number_total 5863
_reflns_threshold_expression >2sigma(I)
_cod_data_source_file cg300180b_si_001.cif
_cod_data_source_block sp0917m
_cod_depositor_comments
;
The following automatic conversions were performed:

'_symmetry_cell_setting' value 'Triclinic' changed to 'triclinic'
according to /home/saulius/struct/CIF-dictionaries/cif_core.dic
dictionary named 'cif_core.dic' version 2.4.1 from 2010-06-29.

Automatic conversion script
Id: cif_fix_values 1715 2011-07-08 13:25:40Z adriana 
;
_cod_original_sg_symbol_H-M P-1
_cod_database_code 4506072

loop_
_symmetry_equiv_pos_as_xyz
'x, y, z'
'-x, -y, -z'

loop_
_atom_site_label
_atom_site_type_symbol
_atom_site_fract_x
_atom_site_fract_y
_atom_site_fract_z
_atom_site_U_iso_or_equiv
_atom_site_adp_type
_atom_site_occupancy
_atom_site_symmetry_multiplicity
_atom_site_calc_flag
_atom_site_refinement_flags
N11 N 0.28883(14) 0.66769(11) 0.17749(8) 0.0241(2) Uani 1 1 d .
C12 C 0.17285(16) 0.58634(13) 0.16126(9) 0.0222(2) Uani 1 1 d .
H12 H 0.1957 0.4895 0.1814 0.027 Uiso 1 1 calc R
C13 C 0.02062(15) 0.63698(12) 0.11635(8) 0.0197(2) Uani 1 1 d .
C14 C -0.00833(16) 0.77823(13) 0.08502(9) 0.0237(3) Uani 1 1 d .
H14 H -0.1102 0.8163 0.0532 0.028 Uiso 1 1 calc R
C15 C 0.11178(17) 0.86258(13) 0.10042(10) 0.0261(3) Uani 1 1 d .
H15 H 0.0948 0.9591 0.0791 0.031 Uiso 1 1 calc R
C16 C 0.25753(17) 0.80340(13) 0.14764(9) 0.0251(3) Uani 1 1 d .
H16 H 0.3391 0.8618 0.1594 0.030 Uiso 1 1 calc R
C17 C -0.11481(16) 0.55086(13) 0.09747(8) 0.0205(2) Uani 1 1 d .
N17 N -0.11001(13) 0.42251(10) 0.14505(7) 0.0201(2) Uani 1 1 d .
H17 H -0.0265 0.3974 0.1834 0.024 Uiso 1 1 calc R
O17 O -0.22222(12) 0.59752(9) 0.04115(6) 0.0272(2) Uani 1 1 d .
N21 N -0.17126(13) 0.19906(11) 0.18086(7) 0.0212(2) Uani 1 1 d .
C22 C -0.22460(15) 0.32640(12) 0.13908(8) 0.0194(2) Uani 1 1 d .
C23 C -0.38193(16) 0.35735(13) 0.09514(9) 0.0228(2) Uani 1 1 d .
H23 H -0.4194 0.4486 0.0671 0.027 Uiso 1 1 calc R
C24 C -0.48172(16) 0.25214(14) 0.09339(9) 0.0254(3) Uani 1 1 d .
H24 H -0.5883 0.2700 0.0631 0.030 Uiso 1 1 calc R
C25 C -0.42619(16) 0.12045(14) 0.13595(9) 0.0254(3) Uani 1 1 d .
H25 H -0.4927 0.0467 0.1348 0.030 Uiso 1 1 calc R
C26 C -0.27201(16) 0.09924(13) 0.18001(9) 0.0230(2) Uani 1 1 d .
H26 H -0.2355 0.0100 0.2111 0.028 Uiso 1 1 calc R
C31 C 0.64390(15) 0.68590(13) 0.29953(8) 0.0206(2) Uani 1 1 d .
O31 O 0.55396(13) 0.58472(10) 0.28823(7) 0.0273(2) Uani 1 1 d .
H31 H 0.467(2) 0.6181(17) 0.2511(12) 0.033 Uiso 1 1 d .
O32 O 0.61075(13) 0.80388(10) 0.26338(7) 0.0307(2) Uani 1 1 d .
C32 C 0.78998(16) 0.63593(13) 0.36230(9) 0.0207(2) Uani 1 1 d .
H32A H 0.8717 0.5533 0.3333 0.025 Uiso 1 1 calc R
H32B H 0.7323 0.6041 0.4265 0.025 Uiso 1 1 calc R
C33 C 0.90399(15) 0.74360(13) 0.37697(9) 0.0206(2) Uani 1 1 d .
H33A H 0.8246 0.8261 0.4074 0.025 Uiso 1 1 calc R
H33B H 0.9636 0.7760 0.3134 0.025 Uiso 1 1 calc R
C34 C 1.04788(16) 0.68142(13) 0.44085(9) 0.0218(2) Uani 1 1 d .
H34A H 1.1272 0.5997 0.4094 0.026 Uiso 1 1 calc R
H34B H 0.9870 0.6466 0.5034 0.026 Uiso 1 1 calc R
C35 C 1.16574(16) 0.78475(13) 0.46068(9) 0.0227(2) Uani 1 1 d .
H35A H 1.2312 0.8167 0.3986 0.027 Uiso 1 1 calc R
H35B H 1.0867 0.8682 0.4902 0.027 Uiso 1 1 calc R
C36 C 1.30300(16) 0.72047(13) 0.52780(9) 0.0218(2) Uani 1 1 d .
H36A H 1.3821 0.6372 0.4981 0.026 Uiso 1 1 calc R
H36B H 1.2373 0.6880 0.5897 0.026 Uiso 1 1 calc R
C37 C 1.42101(16) 0.82293(13) 0.54852(9) 0.0217(2) Uani 1 1 d .
H37A H 1.4842 0.8571 0.4864 0.026 Uiso 1 1 calc R
H37B H 1.3419 0.9051 0.5795 0.026 Uiso 1 1 calc R
C38 C 1.56182(16) 0.75911(13) 0.61377(9) 0.0205(2) Uani 1 1 d .
H38A H 1.4998 0.7246 0.6761 0.025 Uiso 1 1 calc R
H38B H 1.6430 0.6778 0.5828 0.025 Uiso 1 1 calc R
C39 C 1.67424(15) 0.86623(12) 0.63262(8) 0.0204(2) Uani 1 1 d .
H39A H 1.7311 0.9033 0.5697 0.024 Uiso 1 1 calc R
H39B H 1.5923 0.9459 0.6651 0.024 Uiso 1 1 calc R
C40 C 1.82016(16) 0.80880(13) 0.69374(8) 0.0208(2) Uani 1 1 d .
O41 O 1.89127(14) 0.90655(10) 0.72617(8) 0.0347(3) Uani 1 1 d .
H41 H 1.979(3) 0.8582(19) 0.7569(13) 0.042 Uiso 1 1 d .
O42 O 1.87105(12) 0.68379(9) 0.71107(7) 0.0269(2) Uani 1 1 d .

loop_
_atom_site_aniso_label
_atom_site_aniso_U_11
_atom_site_aniso_U_22
_atom_site_aniso_U_33
_atom_site_aniso_U_23
_atom_site_aniso_U_13
_atom_site_aniso_U_12
N11 0.0197(5) 0.0263(5) 0.0302(5) -0.0018(4) -0.0084(4) -0.0100(4)
C12 0.0194(5) 0.0222(5) 0.0280(6) -0.0013(4) -0.0070(5) -0.0083(4)
C13 0.0188(5) 0.0213(5) 0.0214(5) -0.0024(4) -0.0044(4) -0.0080(4)
C14 0.0218(5) 0.0243(6) 0.0275(6) 0.0005(5) -0.0086(5) -0.0071(5)
C15 0.0265(6) 0.0210(6) 0.0339(7) 0.0005(5) -0.0088(5) -0.0089(5)
C16 0.0223(5) 0.0245(6) 0.0326(6) -0.0017(5) -0.0074(5) -0.0115(5)
C17 0.0189(5) 0.0224(5) 0.0227(5) -0.0022(4) -0.0057(4) -0.0072(4)
N17 0.0170(4) 0.0219(5) 0.0257(5) 0.0005(4) -0.0102(4) -0.0095(4)
O17 0.0268(4) 0.0278(5) 0.0326(5) 0.0046(4) -0.0173(4) -0.0110(4)
N21 0.0178(4) 0.0236(5) 0.0253(5) -0.0019(4) -0.0083(4) -0.0072(4)
C22 0.0164(5) 0.0231(5) 0.0217(5) -0.0027(4) -0.0058(4) -0.0081(4)
C23 0.0181(5) 0.0257(6) 0.0277(6) 0.0010(5) -0.0097(4) -0.0072(5)
C24 0.0193(5) 0.0308(6) 0.0308(6) -0.0004(5) -0.0121(5) -0.0099(5)
C25 0.0214(6) 0.0280(6) 0.0320(6) -0.0031(5) -0.0090(5) -0.0130(5)
C26 0.0214(5) 0.0227(6) 0.0280(6) -0.0006(5) -0.0078(5) -0.0086(5)
C31 0.0171(5) 0.0246(6) 0.0234(5) -0.0048(4) -0.0048(4) -0.0088(4)
O31 0.0249(4) 0.0252(4) 0.0388(5) 0.0003(4) -0.0184(4) -0.0121(4)
O32 0.0275(5) 0.0269(5) 0.0443(6) 0.0052(4) -0.0195(4) -0.0131(4)
C32 0.0181(5) 0.0238(6) 0.0240(5) -0.0012(4) -0.0084(4) -0.0089(4)
C33 0.0178(5) 0.0222(5) 0.0256(6) -0.0021(4) -0.0085(4) -0.0087(4)
C34 0.0182(5) 0.0238(6) 0.0276(6) -0.0009(4) -0.0099(4) -0.0095(4)
C35 0.0183(5) 0.0243(6) 0.0299(6) 0.0002(5) -0.0114(5) -0.0091(5)
C36 0.0182(5) 0.0228(6) 0.0286(6) -0.0004(5) -0.0102(5) -0.0092(4)
C37 0.0188(5) 0.0229(6) 0.0276(6) 0.0011(4) -0.0111(4) -0.0088(4)
C38 0.0176(5) 0.0225(5) 0.0246(5) -0.0007(4) -0.0087(4) -0.0074(4)
C39 0.0189(5) 0.0218(5) 0.0242(5) 0.0003(4) -0.0104(4) -0.0079(4)
C40 0.0183(5) 0.0241(6) 0.0232(5) -0.0012(4) -0.0076(4) -0.0081(4)
O41 0.0352(5) 0.0230(5) 0.0553(6) -0.0024(4) -0.0334(5) -0.0073(4)
O42 0.0279(4) 0.0234(4) 0.0353(5) 0.0035(4) -0.0185(4) -0.0098(4)

loop_
_atom_type_symbol
_atom_type_description
_atom_type_scat_dispersion_real
_atom_type_scat_dispersion_imag
_atom_type_scat_source
C C 0.0033 0.0016 'International Tables Vol C Tables 4.2.6.8 and 6.1.1.4'
H H 0.0000 0.0000 'International Tables Vol C Tables 4.2.6.8 and 6.1.1.4'
N N 0.0061 0.0033 'International Tables Vol C Tables 4.2.6.8 and 6.1.1.4'
O O 0.0106 0.0060 'International Tables Vol C Tables 4.2.6.8 and 6.1.1.4'

loop_
_geom_angle_atom_site_label_1
_geom_angle_atom_site_label_2
_geom_angle_atom_site_label_3
_geom_angle
C16 N11 C12 118.21(11)
N11 C12 C13 122.99(11)
N11 C12 H12 118.5
C13 C12 H12 118.5
C12 C13 C14 117.81(11)
C12 C13 C17 125.15(11)
C14 C13 C17 117.03(10)
C15 C14 C13 119.60(11)
C15 C14 H14 120.2
C13 C14 H14 120.2
C14 C15 C16 118.44(11)
C14 C15 H15 120.8
C16 C15 H15 120.8
N11 C16 C15 122.93(11)
N11 C16 H16 118.5
C15 C16 H16 118.5
O17 C17 N17 123.32(11)
O17 C17 C13 119.56(11)
N17 C17 C13 117.12(10)
C17 N17 C22 126.55(10)
C17 N17 H17 116.7
C22 N17 H17 116.7
C26 N21 C22 118.85(10)
N21 C22 C23 121.80(11)
N21 C22 N17 113.87(10)
C23 C22 N17 124.33(11)
C24 C23 C22 118.38(11)
C24 C23 H23 120.8
C22 C23 H23 120.8
C23 C24 C25 119.86(11)
C23 C24 H24 120.1
C25 C24 H24 120.1
C26 C25 C24 118.27(11)
C26 C25 H25 120.9
C24 C25 H25 120.9
N21 C26 C25 122.81(11)
N21 C26 H26 118.6
C25 C26 H26 118.6
O32 C31 O31 123.45(11)
O32 C31 C32 124.82(11)
O31 C31 C32 111.73(10)
C31 O31 H31 109.5(11)
C31 C32 C33 115.50(10)
C31 C32 H32A 108.4
C33 C32 H32A 108.4
C31 C32 H32B 108.4
C33 C32 H32B 108.4
H32A C32 H32B 107.5
C32 C33 C34 110.96(10)
C32 C33 H33A 109.4
C34 C33 H33A 109.4
C32 C33 H33B 109.4
C34 C33 H33B 109.4
H33A C33 H33B 108.0
C33 C34 C35 114.01(10)
C33 C34 H34A 108.7
C35 C34 H34A 108.7
C33 C34 H34B 108.7
C35 C34 H34B 108.7
H34A C34 H34B 107.6
C36 C35 C34 112.46(10)
C36 C35 H35A 109.1
C34 C35 H35A 109.1
C36 C35 H35B 109.1
C34 C35 H35B 109.1
H35A C35 H35B 107.8
C35 C36 C37 112.95(10)
C35 C36 H36A 109.0
C37 C36 H36A 109.0
C35 C36 H36B 109.0
C37 C36 H36B 109.0
H36A C36 H36B 107.8
C38 C37 C36 113.55(10)
C38 C37 H37A 108.9
C36 C37 H37A 108.9
C38 C37 H37B 108.9
C36 C37 H37B 108.9
H37A C37 H37B 107.7
C39 C38 C37 111.22(9)
C39 C38 H38A 109.4
C37 C38 H38A 109.4
C39 C38 H38B 109.4
C37 C38 H38B 109.4
H38A C38 H38B 108.0
C40 C39 C38 114.01(9)
C40 C39 H39A 108.7
C38 C39 H39A 108.7
C40 C39 H39B 108.7
C38 C39 H39B 108.7
H39A C39 H39B 107.6
O42 C40 O41 122.58(11)
O42 C40 C39 123.90(11)
O41 C40 C39 113.51(10)
C40 O41 H41 103.7(12)

loop_
_geom_bond_atom_site_label_1
_geom_bond_atom_site_label_2
_geom_bond_distance
N11 C16 1.3370(16)
N11 C12 1.3374(15)
C12 C13 1.3884(16)
C12 H12 0.9500
C13 C14 1.3916(17)
C13 C17 1.5002(16)
C14 C15 1.3795(17)
C14 H14 0.9500
C15 C16 1.3829(18)
C15 H15 0.9500
C16 H16 0.9500
C17 O17 1.2210(14)
C17 N17 1.3604(15)
N17 C22 1.3998(14)
N17 H17 0.8800
N21 C26 1.3394(15)
N21 C22 1.3419(15)
C22 C23 1.3963(16)
C23 C24 1.3799(17)
C23 H23 0.9500
C24 C25 1.3847(18)
C24 H24 0.9500
C25 C26 1.3771(17)
C25 H25 0.9500
C26 H26 0.9500
C31 O32 1.2111(15)
C31 O31 1.3242(14)
C31 C32 1.5037(16)
O31 H31 0.898(18)
C32 C33 1.5151(15)
C32 H32A 0.9900
C32 H32B 0.9900
C33 C34 1.5229(16)
C33 H33A 0.9900
C33 H33B 0.9900
C34 C35 1.5248(16)
C34 H34A 0.9900
C34 H34B 0.9900
C35 C36 1.5222(17)
C35 H35A 0.9900
C35 H35B 0.9900
C36 C37 1.5232(16)
C36 H36A 0.9900
C36 H36B 0.9900
C37 C38 1.5223(16)
C37 H37A 0.9900
C37 H37B 0.9900
C38 C39 1.5196(15)
C38 H38A 0.9900
C38 H38B 0.9900
C39 C40 1.4994(16)
C39 H39A 0.9900
C39 H39B 0.9900
C40 O42 1.2181(15)
C40 O41 1.3129(15)
O41 H41 0.89(2)

loop_
_geom_hbond_atom_site_label_D
_geom_hbond_atom_site_label_H
_geom_hbond_atom_site_label_A
_geom_hbond_distance_DH
_geom_hbond_distance_HA
_geom_hbond_distance_DA
_geom_hbond_angle_DHA
_geom_hbond_site_symmetry_A
O31 H31 N11 0.898(18) 1.795(18) 2.6898(14) 174.4(16) .
O41 H41 N21 0.89(2) 1.79(2) 2.6579(14) 166.3(18) 2_766
N17 H17 O42 0.88 2.05 2.9131(13) 168.0 2_766

loop_
_geom_torsion_atom_site_label_1
_geom_torsion_atom_site_label_2
_geom_torsion_atom_site_label_3
_geom_torsion_atom_site_label_4
_geom_torsion
C16 N11 C12 C13 -1.04(18)
N11 C12 C13 C14 1.66(18)
N11 C12 C13 C17 -179.23(11)
C12 C13 C14 C15 -0.83(17)
C17 C13 C14 C15 179.99(11)
C13 C14 C15 C16 -0.51(19)
C12 N11 C16 C15 -0.42(18)
C14 C15 C16 N11 1.2(2)
C12 C13 C17 O17 -165.43(11)
C14 C13 C17 O17 13.69(17)
C12 C13 C17 N17 14.40(17)
C14 C13 C17 N17 -166.48(10)
O17 C17 N17 C22 -1.02(19)
C13 C17 N17 C22 179.15(10)
C26 N21 C22 C23 0.12(17)
C26 N21 C22 N17 179.48(10)
C17 N17 C22 N21 169.56(11)
C17 N17 C22 C23 -11.10(18)
N21 C22 C23 C24 -1.40(18)
N17 C22 C23 C24 179.31(11)
C22 C23 C24 C25 0.98(18)
C23 C24 C25 C26 0.64(18)
C22 N21 C26 C25 1.63(18)
C24 C25 C26 N21 -2.01(19)
O32 C31 C32 C33 -1.82(17)
O31 C31 C32 C33 178.29(10)
C31 C32 C33 C34 -179.59(10)
C32 C33 C34 C35 -178.78(10)
C33 C34 C35 C36 177.82(10)
C34 C35 C36 C37 -179.74(10)
C35 C36 C37 C38 -178.71(10)
C36 C37 C38 C39 -179.51(10)
C37 C38 C39 C40 -177.99(10)
C38 C39 C40 O42 14.26(17)
C38 C39 C40 O41 -166.75(10)

loop_
_cod_related_entry_id
_cod_related_entry_database
_cod_related_entry_code
1 ChemSpider 30652439
